data_4086687
loop_
_publ_author_name
'Katsuma, Yuhei'
'Asakawa, Hiroki'
'Lee, Ka-Ho'
'Lin, Zhenyang'
'Yamashita, Makoto'

_publ_section_title
;
 Ring Contraction of a Pinacolatoboryl Group To Form a 1,2-Oxaboretane
 Ring: Reaction of Unsymmetrical Diborane(4) with 2,6-Dimethylphenyl
 Isocyanide
;
_journal_issue 15
_journal_name_full Organometallics
_journal_page_first 2563
_journal_paper_doi 10.1021/acs.organomet.6b00468
_journal_volume 35
_journal_year 2016
_chemical_formula_moiety 'C33 H43 B2 N O2'
_chemical_formula_sum 'C33 H43 B2 N O2'
_chemical_formula_weight 507.30
_chemical_name_systematic
;
 ?
;
_space_group_crystal_system monoclinic
_space_group_IT_number 14
_space_group_name_Hall '-P 2ybc'
_space_group_name_H-M_alt 'P 1 21/c 1'
_symmetry_space_group_name_Hall '-P 2ybc'
_symmetry_space_group_name_H-M 'P 1 21/c 1'
_atom_sites_solution_hydrogens geom
_audit_creation_method SHELXL-2014
_cell_angle_alpha 90
_cell_angle_beta 95.609(4)
_cell_angle_gamma 90
_cell_formula_units_Z 4
_cell_length_a 8.140(2)
_cell_length_b 14.598(4)
_cell_length_c 24.941(6)
_cell_measurement_reflns_used 7710
_cell_measurement_temperature 93
_cell_measurement_theta_max 31.4
_cell_measurement_theta_min 2.2
_cell_volume 2949.5(13)
_computing_cell_refinement 'RIGAKU CrystalClear'
_computing_data_collection 'RIGAKU CrystalClear'
_computing_data_reduction 'RIGAKU CrystalClear'
_computing_molecular_graphics 'Yadokari-XG 2009(Wakita Nemoto et al.)'
_computing_publication_material 'Yadokari-XG 2009(Wakita,Nemoto et al.)'
_computing_structure_refinement 'SHELXL-2014 (Sheldrick, 2014)'
_computing_structure_solution SIR-97
_diffrn_ambient_temperature 93(2)
_diffrn_detector_area_resol_mean 28.5714
_diffrn_measured_fraction_theta_full 0.998
_diffrn_measured_fraction_theta_max 0.998
_diffrn_measurement_device_type 'Rigaku VariMax Saturn'
_diffrn_measurement_method 'omega scans'
_diffrn_radiation_monochromator Confocal
_diffrn_radiation_source 'rotating-anode X-ray tube'
_diffrn_radiation_type MoK\a
_diffrn_radiation_wavelength 0.71075
_diffrn_reflns_av_R_equivalents 0.0539
_diffrn_reflns_av_unetI/netI 0.0511
_diffrn_reflns_Laue_measured_fraction_full 0.971
_diffrn_reflns_Laue_measured_fraction_max 0.998
_diffrn_reflns_limit_h_max 9
_diffrn_reflns_limit_h_min -9
_diffrn_reflns_limit_k_max 12
_diffrn_reflns_limit_k_min -17
_diffrn_reflns_limit_l_max 24
_diffrn_reflns_limit_l_min -29
_diffrn_reflns_number 19937
_diffrn_reflns_point_group_measured_fraction_full 0.971
_diffrn_reflns_point_group_measured_fraction_max 0.998
_diffrn_reflns_theta_full 25.242
_diffrn_reflns_theta_max 24.998
_diffrn_reflns_theta_min 1.618
_exptl_absorpt_coefficient_mu 0.068
_exptl_absorpt_correction_T_max 1.000
_exptl_absorpt_correction_T_min 0.772
_exptl_absorpt_correction_type multi-scan
_exptl_absorpt_process_details 'Jacobson, R. (1998) Private communication'
_exptl_crystal_colour Yellow
_exptl_crystal_density_diffrn 1.142
_exptl_crystal_description Block
_exptl_crystal_F_000 1096
_exptl_crystal_size_max 0.200
_exptl_crystal_size_mid 0.200
_exptl_crystal_size_min 0.150
_refine_diff_density_max 0.286
_refine_diff_density_min -0.257
_refine_diff_density_rms 0.080
_refine_ls_extinction_method none
_refine_ls_goodness_of_fit_ref 1.199
_refine_ls_hydrogen_treatment refU
_refine_ls_matrix_type full
_refine_ls_number_parameters 398
_refine_ls_number_reflns 5182
_refine_ls_number_restraints 0
_refine_ls_restrained_S_all 1.199
_refine_ls_R_factor_all 0.0812
_refine_ls_R_factor_gt 0.0662
_refine_ls_shift/su_max 0.000
_refine_ls_shift/su_mean 0.000
_refine_ls_structure_factor_coef Fsqd
_refine_ls_weighting_details 'w=1/[\s^2^(Fo^2^)+(0.0611P)^2^+1.3201P] where P=(Fo^2^+2Fc^2^)/3'
_refine_ls_weighting_scheme calc
_refine_ls_wR_factor_gt 0.1466
_refine_ls_wR_factor_ref 0.1599
_reflns_Friedel_coverage 0.000
_reflns_number_gt 4424
_reflns_number_total 5182
_reflns_threshold_expression 'I > 2\s(I)'
_cod_data_source_file om6b00468_si_002.cif
_cod_data_source_block 6
_cod_depositor_comments
;
The following automatic conversions were performed:

'_exptl_absorpt_correction_type' value 'Multi-scan' changed to
'multi-scan' according to
/usr/data/users/saulius/crontab/automatic-downloads/current/ACS/lib/dictionaries/cif_core.dic
dictionary named 'cif_core.dic' version 2.4.2 from 2011-04-26.

Automatic conversion script
Id: cif_fix_values 4268 2015-11-12 08:31:59Z antanas 
;
_cod_database_code 4086687
_shelx_space_group_comment
;
The symmetry employed for this shelxl refinement is uniquely defined
by the following loop, which should always be used as a source of
symmetry information in preference to the above space-group names.
They are only intended as comments.
;
_shelx_estimated_absorpt_t_min 0.986
_shelx_estimated_absorpt_t_max 0.990
_shelxl_version_number 2014-3

loop_
_space_group_symop_operation_xyz
'x, y, z'
'-x, y+1/2, -z+1/2'
'-x, -y, -z'
'x, -y-1/2, z-1/2'

loop_
_atom_site_label
_atom_site_type_symbol
_atom_site_fract_x
_atom_site_fract_y
_atom_site_fract_z
_atom_site_U_iso_or_equiv
_atom_site_adp_type
_atom_site_occupancy
_atom_site_site_symmetry_order
_atom_site_calc_flag
_atom_site_refinement_flags_posn
O1 O 0.15118(19) 0.09259(11) 0.38795(6) 0.0202(4) Uani 1 1 d .
B1 B 0.2469(3) 0.06551(18) 0.34262(11) 0.0185(6) Uani 1 1 d .
O2 O 0.1467(2) 0.04719(11) 0.29307(6) 0.0218(4) Uani 1 1 d .
C1 C 0.1811(3) -0.05116(16) 0.29786(10) 0.0231(6) Uani 1 1 d .
C2 C 0.3225(3) -0.03826(16) 0.34530(10) 0.0216(6) Uani 1 1 d .
C3 C 0.2274(4) -0.08618(19) 0.24432(10) 0.0347(7) Uani 1 1 d .
H1 H 0.1320 -0.0813 0.2173 0.043(8) Uiso 1 1 calc R
H2 H 0.2617 -0.1504 0.2480 0.038(8) Uiso 1 1 calc R
H3 H 0.3187 -0.0495 0.2329 0.037(8) Uiso 1 1 calc R
C4 C 0.0273(3) -0.0992(2) 0.31358(11) 0.0369(7) Uani 1 1 d .
H4 H -0.0049 -0.0727 0.3471 0.049(9) Uiso 1 1 calc R
H5 H 0.0503 -0.1647 0.3189 0.062(10) Uiso 1 1 calc R
H6 H -0.0628 -0.0913 0.2849 0.040(8) Uiso 1 1 calc R
C5 C 0.4952(3) -0.05713(17) 0.32820(11) 0.0289(6) Uani 1 1 d .
H7 H 0.5785 -0.0409 0.3577 0.054(10) Uiso 1 1 calc R
H8 H 0.5123 -0.0203 0.2964 0.041(8) Uiso 1 1 calc R
H9 H 0.5052 -0.1223 0.3196 0.044(8) Uiso 1 1 calc R
C6 C 0.3052(3) -0.09250(17) 0.39701(10) 0.0269(6) Uani 1 1 d .
H10 H 0.3180 -0.1580 0.3900 0.038(8) Uiso 1 1 calc R
H11 H 0.1960 -0.0813 0.4091 0.036(8) Uiso 1 1 calc R
H12 H 0.3907 -0.0729 0.4251 0.039(8) Uiso 1 1 calc R
N1 N 0.3635(2) 0.15742(13) 0.34008(7) 0.0162(4) Uani 1 1 d .
C7 C 0.3388(3) 0.21543(15) 0.37824(9) 0.0160(5) Uani 1 1 d .
B2 B 0.1914(3) 0.17342(18) 0.40993(11) 0.0183(6) Uani 1 1 d .
C8 C 0.4927(3) 0.16389(15) 0.30373(9) 0.0183(5) Uani 1 1 d .
C9 C 0.6571(3) 0.15100(16) 0.32532(10) 0.0213(5) Uani 1 1 d .
C10 C 0.7781(3) 0.14631(17) 0.28962(11) 0.0268(6) Uani 1 1 d .
H13 H 0.8897 0.1361 0.3033 0.037(8) Uiso 1 1 calc R
C11 C 0.7394(3) 0.15620(17) 0.23492(11) 0.0298(6) Uani 1 1 d .
H14 H 0.8237 0.1532 0.2112 0.032(7) Uiso 1 1 calc R
C12 C 0.5771(3) 0.17056(17) 0.21465(10) 0.0269(6) Uani 1 1 d .
H15 H 0.5520 0.1793 0.1770 0.029(7) Uiso 1 1 calc R
C13 C 0.4486(3) 0.17259(16) 0.24820(10) 0.0219(6) Uani 1 1 d .
C14 C 0.7077(3) 0.13778(17) 0.38448(10) 0.0251(6) Uani 1 1 d .
H16 H 0.7232 0.1977 0.4020 0.031(7) Uiso 1 1 calc R
H17 H 0.8114 0.1033 0.3892 0.032(7) Uiso 1 1 calc R
H18 H 0.6215 0.1038 0.4008 0.029(7) Uiso 1 1 calc R
C15 C 0.2747(3) 0.18497(18) 0.22216(10) 0.0267(6) Uani 1 1 d .
H19 H 0.2702 0.2386 0.1984 0.040(8) Uiso 1 1 calc R
H20 H 0.1997 0.1940 0.2501 0.018(6) Uiso 1 1 calc R
H21 H 0.2413 0.1303 0.2010 0.049(9) Uiso 1 1 calc R
C16 C 0.4273(3) 0.30307(15) 0.39036(9) 0.0174(5) Uani 1 1 d .
C17 C 0.5042(3) 0.31614(16) 0.44294(9) 0.0200(5) Uani 1 1 d .
C18 C 0.5764(3) 0.40069(17) 0.45652(10) 0.0244(6) Uani 1 1 d .
H22 H 0.6285 0.4096 0.4919 0.025(7) Uiso 1 1 calc R
C19 C 0.5742(3) 0.47229(17) 0.41980(10) 0.0267(6) Uani 1 1 d .
C20 C 0.4939(3) 0.45826(17) 0.36915(10) 0.0244(6) Uani 1 1 d .
H23 H 0.4900 0.5072 0.3439 0.029(7) Uiso 1 1 calc R
C21 C 0.4187(3) 0.37609(16) 0.35341(9) 0.0211(5) Uani 1 1 d .
C22 C 0.5185(3) 0.24147(17) 0.48533(10) 0.0255(6) Uani 1 1 d .
H24 H 0.6344 0.2346 0.4996 0.052(9) Uiso 1 1 calc R
H25 H 0.4781 0.1835 0.4691 0.034(8) Uiso 1 1 calc R
H26 H 0.4524 0.2580 0.5147 0.044(8) Uiso 1 1 calc R
C23 C 0.6607(4) 0.56161(19) 0.43401(12) 0.0391(8) Uani 1 1 d .
H27 H 0.7665 0.5631 0.4184 0.081(12) Uiso 1 1 calc R
H28 H 0.6802 0.5672 0.4733 0.057(10) Uiso 1 1 calc R
H29 H 0.5915 0.6126 0.4196 0.065(11) Uiso 1 1 calc R
C24 C 0.3248(3) 0.37093(17) 0.29866(10) 0.0259(6) Uani 1 1 d .
H30 H 0.2862 0.4322 0.2875 0.042(8) Uiso 1 1 calc R
H31 H 0.2298 0.3301 0.3000 0.029(7) Uiso 1 1 calc R
H32 H 0.3971 0.3471 0.2727 0.031(7) Uiso 1 1 calc R
C25 C 0.1103(3) 0.22012(16) 0.45763(9) 0.0193(5) Uani 1 1 d .
C26 C 0.1138(3) 0.17764(17) 0.50876(10) 0.0233(6) Uani 1 1 d .
C27 C 0.0486(3) 0.22373(18) 0.55038(10) 0.0275(6) Uani 1 1 d .
H33 H 0.0524 0.1950 0.5847 0.030(7) Uiso 1 1 calc R
C28 C -0.0218(3) 0.30990(18) 0.54405(10) 0.0284(6) Uani 1 1 d .
C29 C -0.0272(3) 0.35022(18) 0.49369(10) 0.0258(6) Uani 1 1 d .
H34 H -0.0752 0.4092 0.4885 0.023(7) Uiso 1 1 calc R
C30 C 0.0358(3) 0.30674(17) 0.45051(9) 0.0207(5) Uani 1 1 d .
C31 C 0.1880(4) 0.08380(19) 0.51888(11) 0.0323(7) Uani 1 1 d .
H35 H 0.1393 0.0550 0.5491 0.062(10) Uiso 1 1 calc R
H36 H 0.3076 0.0895 0.5276 0.099(15) Uiso 1 1 calc R
H37 H 0.1654 0.0460 0.4865 0.079(12) Uiso 1 1 calc R
C32 C -0.0950(4) 0.3574(2) 0.59015(11) 0.0415(8) Uani 1 1 d .
H38 H -0.1179 0.4216 0.5806 0.092(14) Uiso 1 1 calc R
H39 H -0.0167 0.3546 0.6225 0.077(12) Uiso 1 1 calc R
H40 H -0.1980 0.3268 0.5971 0.072(11) Uiso 1 1 calc R
C33 C 0.0156(3) 0.35299(18) 0.39615(10) 0.0284(6) Uani 1 1 d .
H41 H -0.0911 0.3845 0.3915 0.055(9) Uiso 1 1 calc R
H42 H 0.0203 0.3069 0.3678 0.054(9) Uiso 1 1 calc R
H43 H 0.1046 0.3976 0.3939 0.046(9) Uiso 1 1 calc R

loop_
_atom_site_aniso_label
_atom_site_aniso_U_11
_atom_site_aniso_U_22
_atom_site_aniso_U_33
_atom_site_aniso_U_23
_atom_site_aniso_U_13
_atom_site_aniso_U_12
O1 0.0173(9) 0.0212(9) 0.0224(9) -0.0023(7) 0.0034(7) -0.0034(7)
B1 0.0149(13) 0.0200(15) 0.0207(15) -0.0018(11) 0.0019(11) -0.0033(11)
O2 0.0200(9) 0.0201(9) 0.0245(9) -0.0021(7) -0.0020(7) -0.0006(7)
C1 0.0264(14) 0.0180(13) 0.0247(14) -0.0004(10) 0.0018(11) -0.0021(10)
C2 0.0188(13) 0.0216(13) 0.0244(14) -0.0010(10) 0.0017(10) -0.0027(10)
C3 0.0510(19) 0.0249(15) 0.0273(15) -0.0048(12) -0.0011(14) 0.0041(13)
C4 0.0323(16) 0.0411(18) 0.0346(17) 0.0066(13) -0.0105(13) -0.0166(13)
C5 0.0266(15) 0.0184(14) 0.0421(17) -0.0035(12) 0.0050(13) 0.0012(11)
C6 0.0296(15) 0.0229(14) 0.0275(14) 0.0029(11) -0.0014(12) -0.0026(11)
N1 0.0145(10) 0.0175(10) 0.0165(10) 0.0020(8) 0.0010(8) 0.0007(8)
C7 0.0131(12) 0.0185(12) 0.0157(12) 0.0022(10) -0.0026(9) 0.0020(9)
B2 0.0154(14) 0.0198(15) 0.0191(14) 0.0023(11) -0.0015(11) -0.0014(11)
C8 0.0198(13) 0.0148(12) 0.0209(13) -0.0011(10) 0.0047(10) 0.0003(10)
C9 0.0197(13) 0.0150(12) 0.0297(14) -0.0008(10) 0.0039(10) 0.0011(10)
C10 0.0187(14) 0.0215(14) 0.0411(17) -0.0032(11) 0.0083(12) -0.0004(10)
C11 0.0300(15) 0.0247(14) 0.0377(17) -0.0034(12) 0.0185(13) -0.0037(12)
C12 0.0386(16) 0.0201(14) 0.0233(15) -0.0021(11) 0.0102(12) -0.0039(11)
C13 0.0260(14) 0.0164(12) 0.0235(13) -0.0012(10) 0.0040(11) -0.0008(10)
C14 0.0163(13) 0.0256(14) 0.0326(15) -0.0006(11) -0.0023(11) 0.0017(10)
C15 0.0338(15) 0.0258(15) 0.0201(13) 0.0022(11) 0.0002(11) 0.0015(11)
C16 0.0147(12) 0.0171(12) 0.0211(13) -0.0017(10) 0.0048(10) 0.0000(9)
C17 0.0162(12) 0.0217(13) 0.0229(13) -0.0019(10) 0.0056(10) -0.0012(10)
C18 0.0218(13) 0.0294(15) 0.0220(14) -0.0061(11) 0.0014(11) -0.0042(11)
C19 0.0248(14) 0.0232(14) 0.0334(15) -0.0077(11) 0.0102(12) -0.0063(11)
C20 0.0267(14) 0.0190(13) 0.0286(14) 0.0007(11) 0.0088(11) -0.0018(11)
C21 0.0191(13) 0.0228(13) 0.0222(13) -0.0005(10) 0.0056(10) -0.0004(10)
C22 0.0258(15) 0.0283(15) 0.0217(14) -0.0005(11) -0.0012(11) -0.0032(11)
C23 0.0469(19) 0.0318(17) 0.0404(18) -0.0095(13) 0.0140(15) -0.0180(14)
C24 0.0299(15) 0.0207(14) 0.0269(14) 0.0048(11) 0.0023(11) -0.0022(11)
C25 0.0139(12) 0.0240(13) 0.0197(13) -0.0024(10) 0.0005(10) -0.0058(10)
C26 0.0189(13) 0.0280(14) 0.0232(13) 0.0019(11) 0.0023(10) -0.0073(10)
C27 0.0253(14) 0.0400(16) 0.0179(13) 0.0006(11) 0.0054(11) -0.0112(12)
C28 0.0240(14) 0.0353(16) 0.0268(15) -0.0085(12) 0.0073(11) -0.0090(12)
C29 0.0215(13) 0.0259(14) 0.0304(15) -0.0073(11) 0.0053(11) -0.0027(11)
C30 0.0153(12) 0.0258(14) 0.0214(13) -0.0024(10) 0.0029(10) -0.0033(10)
C31 0.0335(16) 0.0360(16) 0.0276(16) 0.0093(12) 0.0052(12) -0.0029(12)
C32 0.0397(18) 0.053(2) 0.0336(17) -0.0171(14) 0.0141(14) -0.0091(15)
C33 0.0254(15) 0.0307(15) 0.0299(15) 0.0024(12) 0.0071(11) 0.0075(12)

loop_
_atom_type_symbol
_atom_type_description
_atom_type_scat_dispersion_real
_atom_type_scat_dispersion_imag
_atom_type_scat_source
C C 0.0033 0.0016 'International Tables Vol C Tables 4.2.6.8 and 6.1.1.4'
H H 0.0000 0.0000 'International Tables Vol C Tables 4.2.6.8 and 6.1.1.4'
B B 0.0013 0.0007 'International Tables Vol C Tables 4.2.6.8 and 6.1.1.4'
N N 0.0061 0.0033 'International Tables Vol C Tables 4.2.6.8 and 6.1.1.4'
O O 0.0106 0.0060 'International Tables Vol C Tables 4.2.6.8 and 6.1.1.4'

loop_
_geom_angle_atom_site_label_1
_geom_angle_atom_site_label_2
_geom_angle_atom_site_label_3
_geom_angle
B2 O1 B1 115.04(19)
O2 B1 O1 114.0(2)
O2 B1 C2 92.44(18)
O1 B1 C2 115.99(19)
O2 B1 N1 113.52(19)
O1 B1 N1 99.16(17)
C2 B1 N1 122.72(19)
O1 B1 C1 119.93(18)
N1 B1 C1 140.00(18)
B1 O2 C1 91.38(17)
O2 C1 C3 108.75(19)
O2 C1 C4 108.5(2)
C3 C1 C4 110.8(2)
O2 C1 C2 93.66(17)
C3 C1 C2 118.4(2)
C4 C1 C2 114.9(2)
C3 C1 B1 132.7(2)
C4 C1 B1 114.6(2)
C6 C2 C5 107.7(2)
C6 C2 C1 116.7(2)
C5 C2 C1 113.0(2)
C6 C2 B1 116.7(2)
C5 C2 B1 120.5(2)
C1 C2 B1 80.55(17)
C7 N1 C8 125.73(19)
C7 N1 B1 111.73(18)
C8 N1 B1 122.00(17)
N1 C7 C16 127.0(2)
N1 C7 B2 106.53(19)
C16 C7 B2 126.5(2)
O1 B2 C25 126.4(2)
O1 B2 C7 107.4(2)
C25 B2 C7 126.2(2)
C13 C8 C9 122.2(2)
C13 C8 N1 119.3(2)
C9 C8 N1 118.1(2)
C10 C9 C8 117.9(2)
C10 C9 C14 118.5(2)
C8 C9 C14 123.5(2)
C11 C10 C9 121.4(2)
C10 C11 C12 119.7(2)
C11 C12 C13 121.8(2)
C12 C13 C8 117.0(2)
C12 C13 C15 117.9(2)
C8 C13 C15 125.1(2)
C21 C16 C17 119.8(2)
C21 C16 C7 121.8(2)
C17 C16 C7 117.9(2)
C18 C17 C16 119.0(2)
C18 C17 C22 117.7(2)
C16 C17 C22 123.3(2)
C19 C18 C17 121.9(2)
C20 C19 C18 117.8(2)
C20 C19 C23 120.8(2)
C18 C19 C23 121.4(2)
C19 C20 C21 123.0(2)
C20 C21 C16 118.5(2)
C20 C21 C24 118.2(2)
C16 C21 C24 123.2(2)
C30 C25 C26 118.6(2)
C30 C25 B2 120.1(2)
C26 C25 B2 121.3(2)
C27 C26 C25 119.1(2)
C27 C26 C31 119.5(2)
C25 C26 C31 121.4(2)
C28 C27 C26 122.7(2)
C29 C28 C27 117.8(2)
C29 C28 C32 121.0(3)
C27 C28 C32 121.3(2)
C28 C29 C30 121.8(2)
C29 C30 C25 120.0(2)
C29 C30 C33 118.4(2)
C25 C30 C33 121.6(2)

loop_
_geom_bond_atom_site_label_1
_geom_bond_atom_site_label_2
_geom_bond_distance
O1 B2 1.328(3)
O1 B1 1.488(3)
B1 O2 1.438(3)
B1 C2 1.634(4)
B1 N1 1.648(3)
B1 C1 2.078(4)
O2 C1 1.465(3)
C1 C3 1.512(4)
C1 C4 1.519(4)
C1 C2 1.580(3)
C2 C6 1.532(3)
C2 C5 1.533(3)
N1 C7 1.304(3)
N1 C8 1.457(3)
C7 C16 1.485(3)
C7 B2 1.621(3)
B2 C25 1.571(4)
C8 C13 1.402(3)
C8 C9 1.405(3)
C9 C10 1.393(3)
C9 C14 1.505(3)
C10 C11 1.377(4)
C11 C12 1.384(4)
C12 C13 1.402(3)
C13 C15 1.510(3)
C16 C21 1.406(3)
C16 C17 1.410(3)
C17 C18 1.394(3)
C17 C22 1.515(3)
C18 C19 1.389(4)
C19 C20 1.380(4)
C19 C23 1.507(4)
C20 C21 1.386(3)
C21 C24 1.500(3)
C25 C30 1.406(3)
C25 C26 1.416(3)
C26 C27 1.385(3)
C26 C31 1.509(4)
C27 C28 1.385(4)
C28 C29 1.384(4)
C28 C32 1.514(4)
C29 C30 1.390(3)
C30 C33 1.509(3)

loop_
_geom_torsion_atom_site_label_1
_geom_torsion_atom_site_label_2
_geom_torsion_atom_site_label_3
_geom_torsion_atom_site_label_4
_geom_torsion
B2 O1 B1 O2 -122.4(2)
B2 O1 B1 C2 132.0(2)
B2 O1 B1 N1 -1.5(2)
B2 O1 B1 C1 -172.68(19)
O1 B1 O2 C1 -109.1(2)
C2 B1 O2 C1 10.87(17)
N1 B1 O2 C1 138.4(2)
B1 O2 C1 C3 -132.9(2)
B1 O2 C1 C4 106.5(2)
B1 O2 C1 C2 -11.26(18)
O2 C1 C2 C6 125.2(2)
C3 C1 C2 C6 -121.2(2)
C4 C1 C2 C6 12.8(3)
B1 C1 C2 C6 115.2(2)
O2 C1 C2 C5 -109.2(2)
C3 C1 C2 C5 4.5(3)
C4 C1 C2 C5 138.5(2)
B1 C1 C2 C5 -119.2(2)
O2 C1 C2 B1 10.03(16)
C3 C1 C2 B1 123.6(2)
C4 C1 C2 B1 -102.3(2)
O2 B1 C2 C6 -125.4(2)
O1 B1 C2 C6 -7.1(3)
N1 B1 C2 C6 114.5(2)
C1 B1 C2 C6 -115.2(2)
O2 B1 C2 C5 101.0(2)
O1 B1 C2 C5 -140.7(2)
N1 B1 C2 C5 -19.1(3)
C1 B1 C2 C5 111.3(3)
O2 B1 C2 C1 -10.21(16)
O1 B1 C2 C1 108.1(2)
N1 B1 C2 C1 -130.4(2)
O2 B1 N1 C7 124.7(2)
O1 B1 N1 C7 3.4(2)
C2 B1 N1 C7 -125.7(2)
C1 B1 N1 C7 171.5(2)
O2 B1 N1 C8 -63.2(3)
O1 B1 N1 C8 175.48(18)
C2 B1 N1 C8 46.3(3)
C1 B1 N1 C8 -16.4(4)
C8 N1 C7 C16 4.8(3)
B1 N1 C7 C16 176.5(2)
C8 N1 C7 B2 -175.4(2)
B1 N1 C7 B2 -3.7(2)
B1 O1 B2 C25 179.2(2)
B1 O1 B2 C7 -0.5(3)
N1 C7 B2 O1 2.8(3)
C16 C7 B2 O1 -177.4(2)
N1 C7 B2 C25 -176.9(2)
C16 C7 B2 C25 2.9(4)
C7 N1 C8 C13 -118.1(2)
B1 N1 C8 C13 71.0(3)
C7 N1 C8 C9 68.8(3)
B1 N1 C8 C9 -102.1(2)
C13 C8 C9 C10 -0.4(3)
N1 C8 C9 C10 172.5(2)
C13 C8 C9 C14 -177.5(2)
N1 C8 C9 C14 -4.6(3)
C8 C9 C10 C11 1.6(4)
C14 C9 C10 C11 178.8(2)
C9 C10 C11 C12 -0.4(4)
C10 C11 C12 C13 -2.0(4)
C11 C12 C13 C8 3.1(4)
C11 C12 C13 C15 -177.6(2)
C9 C8 C13 C12 -1.8(3)
N1 C8 C13 C12 -174.6(2)
C9 C8 C13 C15 178.9(2)
N1 C8 C13 C15 6.1(3)
N1 C7 C16 C21 63.6(3)
B2 C7 C16 C21 -116.1(3)
N1 C7 C16 C17 -124.4(2)
B2 C7 C16 C17 55.9(3)
C21 C16 C17 C18 -2.6(3)
C7 C16 C17 C18 -174.8(2)
C21 C16 C17 C22 179.8(2)
C7 C16 C17 C22 7.6(3)
C16 C17 C18 C19 0.2(4)
C22 C17 C18 C19 177.9(2)
C17 C18 C19 C20 1.7(4)
C17 C18 C19 C23 -176.6(2)
C18 C19 C20 C21 -1.1(4)
C23 C19 C20 C21 177.2(2)
C19 C20 C21 C16 -1.3(4)
C19 C20 C21 C24 175.8(2)
C17 C16 C21 C20 3.1(3)
C7 C16 C21 C20 175.0(2)
C17 C16 C21 C24 -173.7(2)
C7 C16 C21 C24 -1.9(3)
O1 B2 C25 C30 -121.4(3)
C7 B2 C25 C30 58.2(3)
O1 B2 C25 C26 60.1(3)
C7 B2 C25 C26 -120.3(3)
C30 C25 C26 C27 -2.0(3)
B2 C25 C26 C27 176.5(2)
C30 C25 C26 C31 178.5(2)
B2 C25 C26 C31 -3.0(3)
C25 C26 C27 C28 0.6(4)
C31 C26 C27 C28 -179.9(2)
C26 C27 C28 C29 0.5(4)
C26 C27 C28 C32 178.7(2)
C27 C28 C29 C30 -0.2(4)
C32 C28 C29 C30 -178.4(2)
C28 C29 C30 C25 -1.2(4)
C28 C29 C30 C33 176.3(2)
C26 C25 C30 C29 2.3(3)
B2 C25 C30 C29 -176.2(2)
C26 C25 C30 C33 -175.2(2)
B2 C25 C30 C33 6.3(3)
